data_1558917
loop_
_publ_author_name
'Tang, Shuang'
'Zhang, Xin-Tian'
'Ma, Yun-Bao'
'Huang, Xiao-Yan'
'Geng, Chang-An'
'Li, Tian-Ze'
'Zhang, Xue-Mei'
'Shen, Cheng'
'Su, Li-Hua'
'Gao, Zhen'
'Chen, Ji-Jun'

_publ_section_title
;
 Artemyrianolides A--S, Cytotoxic Sesquiterpenoids from Artemisia
 myriantha
;
_journal_name_full 'Journal of Natural Products'
_journal_paper_doi 10.1021/acs.jnatprod.0c00396
_journal_year 2020
_chemical_absolute_configuration ad
_chemical_formula_moiety 'C15 H20 O4'
_chemical_formula_sum 'C15 H20 O4'
_chemical_formula_weight 264.31
_space_group_crystal_system monoclinic
_space_group_IT_number 4
_space_group_name_Hall 'P 2yb'
_space_group_name_H-M_alt 'P 1 21 1'
_atom_sites_solution_hydrogens geom
_cell_angle_alpha 90
_cell_angle_beta 98.2000(10)
_cell_angle_gamma 90
_cell_formula_units_Z 2
_cell_length_a 5.6085(2)
_cell_length_b 15.2308(4)
_cell_length_c 7.9538(2)
_cell_measurement_reflns_used 9885
_cell_measurement_temperature 100.(2)
_cell_measurement_theta_max 72.2660
_cell_measurement_theta_min 2.9013
_cell_volume 672.48(3)
_computing_cell_refinement 'SAINT V8.38A (Bruker AXS Inc., 2017)'
_computing_data_collection 'Bruker Instrument Service vV6.2.9'
_computing_data_reduction 'SAINT V8.38A (Bruker AXS Inc., 2017)'
_computing_structure_refinement 'SHELXL-2017/1 (Sheldrick, 2017)'
_computing_structure_solution 'SHELXT 2014/5 (Sheldrick, 2014)'
_diffrn_ambient_temperature 100.(2)
_diffrn_detector_area_resol_mean 7.3910
_diffrn_measured_fraction_theta_full 0.985
_diffrn_measured_fraction_theta_max 0.985
_diffrn_measurement_device_type 'Bruker D8 QUEST PHOTON II'
_diffrn_radiation_monochromator 'Helixos MX multilayer Optic'
_diffrn_radiation_type 'Cu K\a'
_diffrn_radiation_wavelength 1.54178
_diffrn_reflns_av_R_equivalents 0.0358
_diffrn_reflns_av_unetI/netI 0.0290
_diffrn_reflns_limit_h_max 5
_diffrn_reflns_limit_h_min -6
_diffrn_reflns_limit_k_max 18
_diffrn_reflns_limit_k_min -18
_diffrn_reflns_limit_l_max 9
_diffrn_reflns_limit_l_min -9
_diffrn_reflns_number 11282
_diffrn_reflns_theta_full 72.26
_diffrn_reflns_theta_max 72.26
_diffrn_reflns_theta_min 10.41
_diffrn_source 'Ius Diamond'
_diffrn_source_type Microfocus
_exptl_absorpt_coefficient_mu 0.767
_exptl_absorpt_correction_T_max 0.77
_exptl_absorpt_correction_T_min 0.61
_exptl_absorpt_correction_type multi-scan
_exptl_absorpt_process_details
;
SADABS-2016/2 - Bruker AXS area detector scaling and absorption correction
;
_exptl_crystal_colour 'translucent light colourless'
_exptl_crystal_density_diffrn 1.305
_exptl_crystal_density_method 'not measured'
_exptl_crystal_description block
_exptl_crystal_F_000 284
_exptl_crystal_size_max 0.850
_exptl_crystal_size_mid 0.680
_exptl_crystal_size_min 0.370
_refine_diff_density_max 0.221
_refine_diff_density_min -0.153
_refine_ls_abs_structure_details
;

Flack x determined using 1229 quotients [(I+)-(I-)]/[(I+)+(I-)]
(Parsons, Flack and Wagner, Acta Cryst. B69 (2013) 249-259).
;
_refine_ls_abs_structure_Flack 0.05(4)
_refine_ls_extinction_coef 0.094(7)
_refine_ls_extinction_method 'SHELXL-2017/1 (Sheldrick 2017)'
_refine_ls_goodness_of_fit_ref 1.084
_refine_ls_hydrogen_treatment mixed
_refine_ls_matrix_type full
_refine_ls_number_parameters 176
_refine_ls_number_reflns 2591
_refine_ls_number_restraints 1
_refine_ls_restrained_S_all 1.084
_refine_ls_R_factor_all 0.0265
_refine_ls_R_factor_gt 0.0265
_refine_ls_shift/su_max 0.000
_refine_ls_shift/su_mean 0.000
_refine_ls_structure_factor_coef Fsqd
_refine_ls_weighting_details 'w=1/[\s^2^(Fo^2^)+(0.0323P)^2^+0.1392P] where P=(Fo^2^+2Fc^2^)/3'
_refine_ls_weighting_scheme calc
_refine_ls_wR_factor_gt 0.0692
_refine_ls_wR_factor_ref 0.0692
_reflns_number_gt 2590
_reflns_number_total 2591
_reflns_threshold_expression 'I > 2\s(I)'
_cod_data_source_file np0c00396_si_004.cif
_cod_data_source_block jss59
_cod_depositor_comments
;
The following automatic conversions were performed:

data item '_exptl_absorpt_correction_type' value 'Multi-Scan' was
changed to 'multi-scan' in accordance with the
/home/data/users/saulius/crontab/automatic-downloads/rss-feeds/ACS/lib/dictionaries/cif_core.dic
dictionary named 'cif_core.dic' version 2.4.2 last updated on
2011-04-26.

Automatic conversion script
Id: cif_fix_values 7556 2019-12-06 15:28:31Z antanas 
;
_cod_database_code 1558917

loop_
_space_group_symop_operation_xyz
'x, y, z'
'-x, y+1/2, -z'

loop_
_atom_site_type_symbol
_atom_site_label
_atom_site_fract_x
_atom_site_fract_y
_atom_site_fract_z
_atom_site_U_iso_or_equiv
_atom_site_adp_type
_atom_site_calc_flag
_atom_site_refinement_flags_adp
_atom_site_refinement_flags_occupancy
_atom_site_refinement_flags_posn
_atom_site_occupancy
_atom_site_disorder_assembly
_atom_site_disorder_group
O O1 1.1398(3) 0.72485(9) 0.15985(17) 0.0227(3) Uani d . . . 1 . .
O O2 0.8634(2) 0.67549(8) 0.31152(16) 0.0176(3) Uani d . . . 1 . .
O O4 0.3631(2) 0.48121(8) 0.33147(15) 0.0147(3) Uani d . . . 1 . .
O O6 0.7700(2) 0.40067(9) 0.70033(17) 0.0210(3) Uani d . . . 1 . .
H H6A 0.817(4) 0.3507(19) 0.736(2) 0.031 Uiso calc U . R 1 . .
C C1 0.9802(3) 0.67331(12) 0.1759(2) 0.0166(4) Uani d . . . 1 . .
C C2 0.6807(3) 0.60598(11) 0.3053(2) 0.0146(4) Uani d . . . 1 . .
H H2 0.521511 0.632952 0.317399 0.017 Uiso calc U . R 1 . .
C C3 0.7540(3) 0.54415(11) 0.4527(2) 0.0147(4) Uani d . . . 1 . .
H H4 0.809497 0.578578 0.556452 0.018 Uiso calc U . R 1 . .
H H3 0.889371 0.506857 0.427961 0.018 Uiso calc U . R 1 . .
C C4 0.5392(3) 0.48523(11) 0.4833(2) 0.0140(4) Uani d . . . 1 . .
C C5 0.6275(3) 0.39225(11) 0.5369(2) 0.0156(4) Uani d . . . 1 . .
H H5 0.734939 0.371481 0.45492 0.019 Uiso calc U . R 1 . .
C C6 0.4271(4) 0.32483(13) 0.5397(2) 0.0203(4) Uani d . . . 1 . .
H H1 0.318735 0.345175 0.619649 0.024 Uiso calc U . R 1 . .
H H6 0.499765 0.268661 0.583787 0.024 Uiso calc U . R 1 . .
C C7 0.8853(3) 0.60054(12) 0.0609(2) 0.0153(4) Uani d . . . 1 . .
C C8 0.6666(3) 0.56372(11) 0.1264(2) 0.0141(4) Uani d . . . 1 . .
H H15 0.52029 0.587455 0.054047 0.017 Uiso calc U . R 1 . .
C C15 0.9889(3) 0.57720(12) -0.0720(2) 0.0178(4) Uani d . . . 1 . .
H H15A 1.128409 0.607283 -0.096197 0.021 Uiso calc U . R 1 . .
H H15B 0.923618 0.530383 -0.142961 0.021 Uiso calc U . R 1 . .
C C9 0.2752(3) 0.30782(12) 0.3650(2) 0.0189(4) Uani d . . . 1 . .
H H11 0.232575 0.24477 0.355332 0.023 Uiso calc U . R 1 . .
H H7 0.123634 0.341854 0.356951 0.023 Uiso calc U . R 1 . .
C C10 0.4075(3) 0.33313(12) 0.2199(2) 0.0173(4) Uani d . . . 1 . .
C C11 0.4190(3) 0.43166(11) 0.1880(2) 0.0147(4) Uani d . . . 1 . .
H H10 0.285285 0.444247 0.093831 0.018 Uiso calc U . R 1 . .
C C12 0.6492(3) 0.46325(12) 0.1238(2) 0.0151(4) Uani d . . . 1 . .
H H9 0.650655 0.441881 0.00642 0.018 Uiso calc U . R 1 . .
H H8 0.791219 0.438273 0.196295 0.018 Uiso calc U . R 1 . .
C C13 0.4010(3) 0.52775(12) 0.6137(2) 0.0184(4) Uani d . . . 1 . .
H H14 0.342622 0.585612 0.572541 0.028 Uiso calc U . R 1 . .
H H13 0.507833 0.534369 0.721667 0.028 Uiso calc U . R 1 . .
H H12 0.263748 0.490591 0.630523 0.028 Uiso calc U . R 1 . .
C C14 0.5042(4) 0.27461(13) 0.1269(3) 0.0248(4) Uani d . . . 1 . .
H H14A 0.491799 0.213757 0.150346 0.03 Uiso calc U . R 1 . .
H H14B 0.586002 0.293441 0.036566 0.03 Uiso calc U . R 1 . .

loop_
_atom_site_aniso_label
_atom_site_aniso_U_11
_atom_site_aniso_U_22
_atom_site_aniso_U_33
_atom_site_aniso_U_12
_atom_site_aniso_U_13
_atom_site_aniso_U_23
O1 0.0253(7) 0.0207(7) 0.0225(7) -0.0095(5) 0.0053(5) -0.0029(5)
O2 0.0224(6) 0.0131(6) 0.0181(6) -0.0049(5) 0.0055(5) -0.0026(5)
O4 0.0137(6) 0.0153(6) 0.0146(6) 0.0014(5) 0.0003(4) -0.0018(5)
O6 0.0270(7) 0.0156(7) 0.0180(7) 0.0025(5) -0.0048(5) 0.0029(5)
C1 0.0188(8) 0.0137(8) 0.0169(8) 0.0004(7) 0.0014(7) 0.0022(7)
C2 0.0151(8) 0.0113(7) 0.0174(9) -0.0008(6) 0.0029(6) -0.0012(6)
C3 0.0154(8) 0.0144(8) 0.0142(8) -0.0009(6) 0.0012(6) -0.0015(6)
C4 0.0157(8) 0.0127(8) 0.0130(7) -0.0001(6) 0.0005(6) 0.0000(6)
C5 0.0184(8) 0.0132(8) 0.0143(8) -0.0006(7) 0.0000(6) 0.0001(7)
C6 0.0255(10) 0.0156(8) 0.0197(9) -0.0035(7) 0.0035(7) 0.0039(7)
C7 0.0158(8) 0.0134(8) 0.0156(8) 0.0000(7) -0.0011(6) 0.0024(6)
C8 0.0160(8) 0.0129(8) 0.0133(8) -0.0002(6) 0.0015(6) 0.0007(6)
C15 0.0170(8) 0.0206(9) 0.0153(8) -0.0016(7) 0.0004(7) 0.0011(7)
C9 0.0201(9) 0.0146(9) 0.0222(9) -0.0052(7) 0.0037(7) -0.0004(7)
C10 0.0174(8) 0.0162(9) 0.0176(9) -0.0036(6) 0.0000(7) -0.0010(6)
C11 0.0162(8) 0.0149(8) 0.0125(8) -0.0011(7) 0.0008(6) -0.0016(6)
C12 0.0182(8) 0.0133(8) 0.0140(8) -0.0003(6) 0.0028(6) -0.0017(6)
C13 0.0187(8) 0.0204(10) 0.0167(9) 0.0014(7) 0.0045(7) -0.0019(7)
C14 0.0349(11) 0.0141(9) 0.0267(10) -0.0045(8) 0.0094(8) -0.0044(7)

loop_
_atom_type_symbol
_atom_type_description
_atom_type_scat_dispersion_real
_atom_type_scat_dispersion_imag
_atom_type_scat_source
C C 0.0181 0.0091 'International Tables Vol C Tables 4.2.6.8 and 6.1.1.4'
H H 0.0000 0.0000 'International Tables Vol C Tables 4.2.6.8 and 6.1.1.4'
O O 0.0492 0.0322 'International Tables Vol C Tables 4.2.6.8 and 6.1.1.4'

loop_
_geom_angle_atom_site_label_1
_geom_angle_atom_site_label_2
_geom_angle_atom_site_label_3
_geom_angle_site_symmetry_1
_geom_angle_site_symmetry_3
_geom_angle
_geom_angle_publ_flag
C1 O2 C2 . . 111.94(13) ?
C11 O4 C4 . . 118.91(13) ?
C5 O6 H6A . . 109.5 ?
O1 C1 O2 . . 121.49(16) ?
O1 C1 C7 . . 128.58(17) ?
O2 C1 C7 . . 109.92(15) ?
O2 C2 C3 . . 108.14(13) ?
O2 C2 C8 . . 105.88(13) ?
C3 C2 C8 . . 115.10(14) ?
O2 C2 H2 . . 109.2 ?
C3 C2 H2 . . 109.2 ?
C8 C2 H2 . . 109.2 ?
C2 C3 C4 . . 110.54(14) ?
C2 C3 H4 . . 109.5 ?
C4 C3 H4 . . 109.5 ?
C2 C3 H3 . . 109.5 ?
C4 C3 H3 . . 109.5 ?
H4 C3 H3 . . 108.1 ?
O4 C4 C13 . . 103.45(13) ?
O4 C4 C5 . . 110.24(13) ?
C13 C4 C5 . . 112.17(15) ?
O4 C4 C3 . . 110.25(13) ?
C13 C4 C3 . . 110.07(14) ?
C5 C4 C3 . . 110.46(13) ?
O6 C5 C6 . . 111.36(14) ?
O6 C5 C4 . . 106.54(13) ?
C6 C5 C4 . . 114.48(14) ?
O6 C5 H5 . . 108.1 ?
C6 C5 H5 . . 108.1 ?
C4 C5 H5 . . 108.1 ?
C5 C6 C9 . . 114.38(15) ?
C5 C6 H1 . . 108.7 ?
C9 C6 H1 . . 108.7 ?
C5 C6 H6 . . 108.7 ?
C9 C6 H6 . . 108.7 ?
H1 C6 H6 . . 107.6 ?
C15 C7 C1 . . 122.12(16) ?
C15 C7 C8 . . 130.29(17) ?
C1 C7 C8 . . 107.58(15) ?
C7 C8 C12 . . 114.82(15) ?
C7 C8 C2 . . 102.98(14) ?
C12 C8 C2 . . 114.86(14) ?
C7 C8 H15 . . 107.9 ?
C12 C8 H15 . . 107.9 ?
C2 C8 H15 . . 107.9 ?
C7 C15 H15A . . 120.0 ?
C7 C15 H15B . . 120.0 ?
H15A C15 H15B . . 120.0 ?
C10 C9 C6 . . 112.16(15) ?
C10 C9 H11 . . 109.2 ?
C6 C9 H11 . . 109.2 ?
C10 C9 H7 . . 109.2 ?
C6 C9 H7 . . 109.2 ?
H11 C9 H7 . . 107.9 ?
C14 C10 C9 . . 122.77(18) ?
C14 C10 C11 . . 122.65(17) ?
C9 C10 C11 . . 114.58(15) ?
O4 C11 C10 . . 111.40(14) ?
O4 C11 C12 . . 112.88(14) ?
C10 C11 C12 . . 114.98(15) ?
O4 C11 H10 . . 105.6 ?
C10 C11 H10 . . 105.6 ?
C12 C11 H10 . . 105.6 ?
C11 C12 C8 . . 111.34(14) ?
C11 C12 H9 . . 109.4 ?
C8 C12 H9 . . 109.4 ?
C11 C12 H8 . . 109.4 ?
C8 C12 H8 . . 109.4 ?
H9 C12 H8 . . 108.0 ?
C4 C13 H14 . . 109.5 ?
C4 C13 H13 . . 109.5 ?
H14 C13 H13 . . 109.5 ?
C4 C13 H12 . . 109.5 ?
H14 C13 H12 . . 109.5 ?
H13 C13 H12 . . 109.5 ?
C10 C14 H14A . . 120.0 ?
C10 C14 H14B . . 120.0 ?
H14A C14 H14B . . 120.0 ?

loop_
_geom_bond_atom_site_label_1
_geom_bond_atom_site_label_2
_geom_bond_site_symmetry_2
_geom_bond_distance
_geom_bond_publ_flag
O1 C1 . 1.211(2) ?
O2 C1 . 1.340(2) ?
O2 C2 . 1.469(2) ?
O4 C11 . 1.440(2) ?
O4 C4 . 1.448(2) ?
O6 C5 . 1.431(2) ?
O6 H6A . 0.84(3) ?
C1 C7 . 1.486(2) ?
C2 C3 . 1.514(2) ?
C2 C8 . 1.554(2) ?
C2 H2 . 1.0 ?
C3 C4 . 1.549(2) ?
C3 H4 . 0.99 ?
C3 H3 . 0.99 ?
C4 C13 . 1.524(2) ?
C4 C5 . 1.540(2) ?
C5 C6 . 1.525(2) ?
C5 H5 . 1.0 ?
C6 C9 . 1.545(3) ?
C6 H1 . 0.99 ?
C6 H6 . 0.99 ?
C7 C15 . 1.325(3) ?
C7 C8 . 1.508(2) ?
C8 C12 . 1.533(2) ?
C8 H15 . 1.0 ?
C15 H15A . 0.95 ?
C15 H15B . 0.95 ?
C9 C10 . 1.508(3) ?
C9 H11 . 0.99 ?
C9 H7 . 0.99 ?
C10 C14 . 1.323(3) ?
C10 C11 . 1.525(2) ?
C11 C12 . 1.532(2) ?
C11 H10 . 1.0 ?
C12 H9 . 0.99 ?
C12 H8 . 0.99 ?
C13 H14 . 0.98 ?
C13 H13 . 0.98 ?
C13 H12 . 0.98 ?
C14 H14A . 0.95 ?
C14 H14B . 0.95 ?

loop_
_geom_hbond_atom_site_label_D
_geom_hbond_atom_site_label_H
_geom_hbond_atom_site_label_A
_geom_hbond_site_symmetry_A
_geom_hbond_distance_DH
_geom_hbond_distance_HA
_geom_hbond_distance_DA
_geom_hbond_angle_DHA
_geom_hbond_publ_flag
O6 H6A O1 2_746 0.84 2.09 2.9161(19) 167.5 ?

loop_
_geom_torsion_atom_site_label_1
_geom_torsion_atom_site_label_2
_geom_torsion_atom_site_label_3
_geom_torsion_atom_site_label_4
_geom_torsion_site_symmetry_1
_geom_torsion_site_symmetry_2
_geom_torsion_site_symmetry_3
_geom_torsion_site_symmetry_4
_geom_torsion
_geom_torsion_publ_flag
C2 O2 C1 O1 . . . . -178.95(16) ?
C2 O2 C1 C7 . . . . 0.28(19) ?
C1 O2 C2 C3 . . . . 115.64(15) ?
C1 O2 C2 C8 . . . . -8.23(18) ?
O2 C2 C3 C4 . . . . 164.39(13) ?
C8 C2 C3 C4 . . . . -77.47(18) ?
C11 O4 C4 C13 . . . . -170.11(14) ?
C11 O4 C4 C5 . . . . -50.00(19) ?
C11 O4 C4 C3 . . . . 72.22(18) ?
C2 C3 C4 O4 . . . . 21.32(18) ?
C2 C3 C4 C13 . . . . -92.18(17) ?
C2 C3 C4 C5 . . . . 143.41(14) ?
O4 C4 C5 O6 . . . . -171.13(13) ?
C13 C4 C5 O6 . . . . -56.42(18) ?
C3 C4 C5 O6 . . . . 66.77(17) ?
O4 C4 C5 C6 . . . . -47.58(19) ?
C13 C4 C5 C6 . . . . 67.13(19) ?
C3 C4 C5 C6 . . . . -169.68(15) ?
O6 C5 C6 C9 . . . . -176.36(16) ?
C4 C5 C6 C9 . . . . 62.7(2) ?
O1 C1 C7 C15 . . . . 7.5(3) ?
O2 C1 C7 C15 . . . . -171.66(17) ?
O1 C1 C7 C8 . . . . -172.74(19) ?
O2 C1 C7 C8 . . . . 8.10(19) ?
C15 C7 C8 C12 . . . . 41.8(3) ?
C1 C7 C8 C12 . . . . -137.89(15) ?
C15 C7 C8 C2 . . . . 167.44(19) ?
C1 C7 C8 C2 . . . . -12.30(17) ?
O2 C2 C8 C7 . . . . 12.31(17) ?
C3 C2 C8 C7 . . . . -107.08(16) ?
O2 C2 C8 C12 . . . . 137.87(15) ?
C3 C2 C8 C12 . . . . 18.5(2) ?
C5 C6 C9 C10 . . . . 21.8(2) ?
C6 C9 C10 C14 . . . . 104.5(2) ?
C6 C9 C10 C11 . . . . -76.0(2) ?
C4 O4 C11 C10 . . . . 73.35(18) ?
C4 O4 C11 C12 . . . . -57.8(2) ?
C14 C10 C11 O4 . . . . -163.77(18) ?
C9 C10 C11 O4 . . . . 16.7(2) ?
C14 C10 C11 C12 . . . . -33.7(3) ?
C9 C10 C11 C12 . . . . 146.75(15) ?
O4 C11 C12 C8 . . . . -40.29(19) ?
C10 C11 C12 C8 . . . . -169.59(14) ?
C7 C8 C12 C11 . . . . -178.53(14) ?
C2 C8 C12 C11 . . . . 62.32(18) ?
